data_4068911
loop_
_publ_author_name
'Xiong, Yun'
'Yao, Shenglai'
'Driess, Matthias'

_publ_section_title
;
 Reactivity of a Zwitterionic Stable Silylene toward Halosilanes and
 Haloalkanes
;
_journal_issue 6
_journal_name_full Organometallics
_journal_page_first 1927
_journal_paper_doi 10.1021/om801157u
_journal_volume 28
_journal_year 2009
_chemical_formula_sum 'C36 H47 Br N2 Si'
_chemical_formula_weight 615.76
_chemical_name_systematic
; 
 ? 
;
_space_group_IT_number 2
_symmetry_cell_setting triclinic
_symmetry_space_group_name_Hall '-P 1'
_symmetry_space_group_name_H-M 'P -1'
_atom_sites_solution_hydrogens geom
_atom_sites_solution_primary direct
_atom_sites_solution_secondary difmap
_audit_creation_method
;
CrysAlis RED, Oxford Diffraction Ltd.,
Version 1.171.32.5 (release 08-05-2007 CrysAlis171 .NET)
(compiled May  8 2007,13:10:02)
;
_cell_angle_alpha 109.092(4)
_cell_angle_beta 97.563(4)
_cell_angle_gamma 94.229(4)
_cell_formula_units_Z 2
_cell_length_a 8.7511(5)
_cell_length_b 12.1062(6)
_cell_length_c 16.5833(9)
_cell_measurement_reflns_used 5076
_cell_measurement_temperature 150(2)
_cell_measurement_theta_max 32.4152
_cell_measurement_theta_min 2.9813
_cell_volume 1632.96(16)
_computing_cell_refinement
;
CrysAlis RED, Oxford Diffraction Ltd.,
Version 1.171.31.8 (release 12-01-2007 CrysAlis171 .NET)
(compiled Jan 12 2007,17:49:11)
;
_computing_data_collection
;
CrysAlis CCD, Oxford Diffraction Ltd.,
Version 1.171.31.8 (release 12-01-2007 CrysAlis171 .NET)
(compiled Jan 12 2007,17:49:11)
;
_computing_data_reduction
;
CrysAlis RED, Oxford Diffraction Ltd.,
Version 1.171.31.8 (release 12-01-2007 CrysAlis171 .NET)
(compiled Jan 12 2007,17:49:11)
;
_computing_publication_material 'SHELXL-97 (Sheldrick, 1997)'
_computing_structure_refinement 'SHELXL-97 (Sheldrick, 1997)'
_computing_structure_solution 'SHELXS-97 (Sheldrick, 1990)'
_diffrn_ambient_temperature 150(2)
_diffrn_measured_fraction_theta_full 0.998
_diffrn_measured_fraction_theta_max 0.998
_diffrn_measurement_device_type 'Oxford Diffraction Xcalibur S Sapphire'
_diffrn_measurement_method \w
_diffrn_radiation_monochromator graphite
_diffrn_radiation_source 'Enhance (Mo) X-ray Source'
_diffrn_radiation_type MoK\a
_diffrn_radiation_wavelength 0.71073
_diffrn_reflns_av_R_equivalents 0.0401
_diffrn_reflns_av_sigmaI/netI 0.0835
_diffrn_reflns_limit_h_max 10
_diffrn_reflns_limit_h_min -10
_diffrn_reflns_limit_k_max 14
_diffrn_reflns_limit_k_min -14
_diffrn_reflns_limit_l_max 18
_diffrn_reflns_limit_l_min -19
_diffrn_reflns_number 14804
_diffrn_reflns_theta_full 25.00
_diffrn_reflns_theta_max 25.00
_diffrn_reflns_theta_min 2.99
_exptl_absorpt_coefficient_mu 1.322
_exptl_absorpt_correction_T_max 1.00000
_exptl_absorpt_correction_T_min 0.91404
_exptl_absorpt_correction_type multi-scan
_exptl_absorpt_process_details
;
CrysAlis RED, Oxford Diffraction Ltd.,
Version 1.171.32.5 (release 08-05-2007 CrysAlis171 .NET)
(compiled May  8 2007,13:10:02)
Empirical absorption correction using spherical harmonics,
 implemented in SCALE3 ABSPACK scaling algorithm.
;
_exptl_crystal_colour colorless
_exptl_crystal_density_diffrn 1.252
_exptl_crystal_density_method 'not measured'
_exptl_crystal_description block
_exptl_crystal_F_000 652
_exptl_crystal_size_max 0.29
_exptl_crystal_size_mid 0.23
_exptl_crystal_size_min 0.16
_refine_diff_density_max 0.401
_refine_diff_density_min -0.229
_refine_diff_density_rms 0.053
_refine_ls_extinction_method none
_refine_ls_goodness_of_fit_ref 0.907
_refine_ls_hydrogen_treatment constr
_refine_ls_matrix_type full
_refine_ls_number_parameters 370
_refine_ls_number_reflns 5747
_refine_ls_number_restraints 0
_refine_ls_restrained_S_all 0.907
_refine_ls_R_factor_all 0.0584
_refine_ls_R_factor_gt 0.0346
_refine_ls_shift/su_max 0.001
_refine_ls_shift/su_mean 0.000
_refine_ls_structure_factor_coef Fsqd
_refine_ls_weighting_details 'calc w=1/[\s^2^(Fo^2^)+(0.0335P)^2^+0.0000P] where P=(Fo^2^+2Fc^2^)/3'
_refine_ls_weighting_scheme calc
_refine_ls_wR_factor_gt 0.0690
_refine_ls_wR_factor_ref 0.0735
_reflns_number_gt 3870
_reflns_number_total 5747
_reflns_threshold_expression >2sigma(I)
_cod_data_source_file om801157u_si_001.cif
_cod_data_source_block Compound3
_cod_original_cell_volume 1632.95(15)
_cod_original_sg_symbol_H-M P-1
_cod_database_code 4068911

loop_
_symmetry_equiv_pos_as_xyz
'x, y, z'
'-x, -y, -z'

loop_
_atom_site_label
_atom_site_type_symbol
_atom_site_fract_x
_atom_site_fract_y
_atom_site_fract_z
_atom_site_U_iso_or_equiv
_atom_site_adp_type
_atom_site_occupancy
_atom_site_symmetry_multiplicity
_atom_site_calc_flag
_atom_site_refinement_flags
Br1 Br -0.04022(3) 0.38556(2) 0.843665(19) 0.03344(10) Uani 1 1 d .
Si1 Si 0.15003(7) 0.31892(6) 0.76860(5) 0.02107(17) Uani 1 1 d .
N1 N 0.1264(2) 0.16727(16) 0.73385(13) 0.0191(5) Uani 1 1 d .
C1 C -0.0359(3) -0.0132(2) 0.63814(18) 0.0356(7) Uani 1 1 d .
H1A H -0.1082 -0.0536 0.5869 0.043 Uiso 1 1 calc R
H1B H 0.0005 -0.0539 0.6756 0.043 Uiso 1 1 calc R
N2 N 0.1229(2) 0.35553(16) 0.67618(13) 0.0187(5) Uani 1 1 d .
C2 C 0.0164(2) 0.1053(2) 0.65829(16) 0.0215(6) Uani 1 1 d .
C3 C -0.0366(3) 0.1675(2) 0.60312(16) 0.0232(6) Uani 1 1 d .
H3 H -0.1187 0.1253 0.5574 0.028 Uiso 1 1 calc R
C4 C 0.0118(3) 0.2794(2) 0.60513(16) 0.0212(6) Uani 1 1 d .
C5 C -0.0472(3) 0.3227(2) 0.53732(17) 0.0321(7) Uani 1 1 d .
H5A H -0.1173 0.2598 0.4917 0.048 Uiso 1 1 calc R
H5B H 0.0396 0.3481 0.5131 0.048 Uiso 1 1 calc R
H5C H -0.1041 0.3895 0.5611 0.048 Uiso 1 1 calc R
C6 C 0.2029(3) 0.0960(2) 0.77952(16) 0.0203(6) Uani 1 1 d .
C7 C 0.1350(3) 0.0663(2) 0.84248(17) 0.0245(6) Uani 1 1 d .
C8 C 0.2103(3) -0.0057(2) 0.88192(18) 0.0305(7) Uani 1 1 d .
H8 H 0.1667 -0.0258 0.9256 0.037 Uiso 1 1 calc R
C9 C 0.3455(3) -0.0479(2) 0.85902(18) 0.0325(7) Uani 1 1 d .
H9 H 0.3940 -0.0974 0.8860 0.039 Uiso 1 1 calc R
C10 C 0.4101(3) -0.0178(2) 0.79668(18) 0.0288(7) Uani 1 1 d .
H10 H 0.5035 -0.0474 0.7809 0.035 Uiso 1 1 calc R
C11 C 0.3429(3) 0.0547(2) 0.75607(17) 0.0237(6) Uani 1 1 d .
C12 C 0.4186(3) 0.0827(2) 0.68718(18) 0.0324(7) Uani 1 1 d .
H12 H 0.3824 0.1572 0.6827 0.039 Uiso 1 1 calc R
C13 C 0.5952(3) 0.1034(3) 0.7080(2) 0.0721(11) Uani 1 1 d .
H13A H 0.6278 0.1620 0.7659 0.108 Uiso 1 1 calc R
H13B H 0.6361 0.1323 0.6653 0.108 Uiso 1 1 calc R
H13C H 0.6354 0.0293 0.7060 0.108 Uiso 1 1 calc R
C14 C 0.3682(4) -0.0120(3) 0.5995(2) 0.0716(11) Uani 1 1 d .
H14A H 0.4073 -0.0854 0.6005 0.107 Uiso 1 1 calc R
H14B H 0.4102 0.0129 0.5554 0.107 Uiso 1 1 calc R
H14C H 0.2545 -0.0248 0.5859 0.107 Uiso 1 1 calc R
C15 C -0.0157(3) 0.1066(2) 0.87120(18) 0.0288(7) Uani 1 1 d .
H15 H -0.0608 0.1489 0.8328 0.035 Uiso 1 1 calc R
C16 C -0.1347(3) 0.0032(3) 0.8627(2) 0.0475(9) Uani 1 1 d .
H16A H -0.1599 -0.0481 0.8020 0.071 Uiso 1 1 calc R
H16B H -0.2292 0.0328 0.8826 0.071 Uiso 1 1 calc R
H16C H -0.0914 -0.0416 0.8980 0.071 Uiso 1 1 calc R
C17 C 0.0188(3) 0.1937(3) 0.96373(18) 0.0448(8) Uani 1 1 d .
H17A H 0.0590 0.1533 1.0030 0.067 Uiso 1 1 calc R
H17B H -0.0769 0.2251 0.9803 0.067 Uiso 1 1 calc R
H17C H 0.0964 0.2585 0.9673 0.067 Uiso 1 1 calc R
C18 C 0.2022(3) 0.4591(2) 0.66644(17) 0.0242(6) Uani 1 1 d .
C19 C 0.3392(3) 0.4476(2) 0.63047(19) 0.0321(7) Uani 1 1 d .
C20 C 0.4152(3) 0.5471(3) 0.6214(2) 0.0436(8) Uani 1 1 d .
H20 H 0.5072 0.5410 0.5963 0.052 Uiso 1 1 calc R
C21 C 0.3587(3) 0.6543(3) 0.6482(2) 0.0451(8) Uani 1 1 d .
H21 H 0.4136 0.7217 0.6429 0.054 Uiso 1 1 calc R
C22 C 0.2244(3) 0.6642(2) 0.68221(19) 0.0377(7) Uani 1 1 d .
H22 H 0.1871 0.7387 0.7006 0.045 Uiso 1 1 calc R
C23 C 0.1409(3) 0.5666(2) 0.69047(17) 0.0251(6) Uani 1 1 d .
C24 C -0.0104(3) 0.5833(2) 0.72523(17) 0.0293(7) Uani 1 1 d .
H24 H -0.0595 0.5045 0.7223 0.035 Uiso 1 1 calc R
C25 C 0.0162(3) 0.6645(2) 0.8195(2) 0.0462(8) Uani 1 1 d .
H25A H 0.0905 0.6342 0.8540 0.069 Uiso 1 1 calc R
H25B H -0.0825 0.6676 0.8415 0.069 Uiso 1 1 calc R
H25C H 0.0578 0.7438 0.8234 0.069 Uiso 1 1 calc R
C26 C -0.1243(3) 0.6324(3) 0.6706(2) 0.0441(8) Uani 1 1 d .
H26A H -0.0784 0.7096 0.6724 0.066 Uiso 1 1 calc R
H26B H -0.2216 0.6406 0.6941 0.066 Uiso 1 1 calc R
H26C H -0.1455 0.5783 0.6106 0.066 Uiso 1 1 calc R
C27 C 0.4034(3) 0.3303(3) 0.5975(2) 0.0465(9) Uani 1 1 d .
H27 H 0.3589 0.2774 0.6263 0.056 Uiso 1 1 calc R
C28 C 0.5790(4) 0.3418(3) 0.6198(3) 0.0789(12) Uani 1 1 d .
H28A H 0.6129 0.2633 0.6033 0.118 Uiso 1 1 calc R
H28B H 0.6111 0.3822 0.6822 0.118 Uiso 1 1 calc R
H28C H 0.6262 0.3875 0.5883 0.118 Uiso 1 1 calc R
C29 C 0.3551(4) 0.2701(3) 0.5006(3) 0.0680(11) Uani 1 1 d .
H29A H 0.2417 0.2611 0.4859 0.102 Uiso 1 1 calc R
H29B H 0.3913 0.1923 0.4830 0.102 Uiso 1 1 calc R
H29C H 0.4012 0.3181 0.4703 0.102 Uiso 1 1 calc R
C30 C 0.3403(3) 0.3773(2) 0.84033(17) 0.0266(6) Uani 1 1 d .
H30A H 0.3505 0.3346 0.8821 0.032 Uiso 1 1 calc R
H30B H 0.4218 0.3550 0.8040 0.032 Uiso 1 1 calc R
C31 C 0.3791(3) 0.5063(2) 0.89159(19) 0.0322(7) Uani 1 1 d .
C32 C 0.3249(3) 0.5546(2) 0.96856(19) 0.0397(8) Uani 1 1 d .
H32 H 0.2586 0.5066 0.9881 0.048 Uiso 1 1 calc R
C33 C 0.3666(3) 0.6728(3) 1.0177(2) 0.0502(9) Uani 1 1 d .
H33 H 0.3275 0.7054 1.0701 0.060 Uiso 1 1 calc R
C34 C 0.4641(4) 0.7428(3) 0.9908(2) 0.0535(10) Uani 1 1 d .
H34 H 0.4928 0.8236 1.0248 0.064 Uiso 1 1 calc R
C35 C 0.5199(3) 0.6962(3) 0.9153(2) 0.0516(9) Uani 1 1 d .
H35 H 0.5887 0.7447 0.8974 0.062 Uiso 1 1 calc R
C36 C 0.4770(3) 0.5784(2) 0.8642(2) 0.0426(8) Uani 1 1 d .
H36 H 0.5140 0.5472 0.8109 0.051 Uiso 1 1 calc R

loop_
_atom_site_aniso_label
_atom_site_aniso_U_11
_atom_site_aniso_U_22
_atom_site_aniso_U_33
_atom_site_aniso_U_23
_atom_site_aniso_U_13
_atom_site_aniso_U_12
Br1 0.04249(18) 0.03108(17) 0.03178(19) 0.01192(14) 0.01650(13) 0.01188(12)
Si1 0.0234(4) 0.0197(4) 0.0198(4) 0.0067(3) 0.0025(3) 0.0026(3)
N1 0.0220(11) 0.0172(11) 0.0182(13) 0.0068(10) 0.0019(9) 0.0023(8)
C1 0.0469(18) 0.0231(16) 0.0280(18) 0.0047(14) -0.0096(13) -0.0037(12)
N2 0.0210(11) 0.0169(11) 0.0187(13) 0.0068(10) 0.0039(9) 0.0009(8)
C2 0.0214(14) 0.0207(14) 0.0195(15) 0.0030(12) 0.0045(11) 0.0001(11)
C3 0.0202(14) 0.0269(15) 0.0181(16) 0.0048(13) -0.0025(11) -0.0012(11)
C4 0.0200(13) 0.0241(15) 0.0185(15) 0.0049(12) 0.0053(11) 0.0045(11)
C5 0.0341(16) 0.0374(17) 0.0236(17) 0.0095(14) 0.0040(12) 0.0030(12)
C6 0.0246(14) 0.0144(13) 0.0182(15) 0.0032(12) -0.0016(11) -0.0004(10)
C7 0.0283(15) 0.0200(14) 0.0231(16) 0.0060(13) 0.0018(12) 0.0015(11)
C8 0.0393(17) 0.0270(16) 0.0276(18) 0.0133(14) 0.0047(13) 0.0018(12)
C9 0.0388(17) 0.0219(15) 0.0354(19) 0.0114(14) -0.0040(14) 0.0068(12)
C10 0.0260(15) 0.0211(15) 0.0381(19) 0.0089(14) 0.0028(13) 0.0050(11)
C11 0.0257(14) 0.0150(14) 0.0254(16) 0.0018(12) 0.0003(12) 0.0015(11)
C12 0.0367(17) 0.0269(16) 0.0398(19) 0.0139(15) 0.0167(14) 0.0128(12)
C13 0.039(2) 0.105(3) 0.076(3) 0.035(3) 0.0214(18) -0.0093(18)
C14 0.064(2) 0.100(3) 0.038(2) 0.006(2) 0.0221(18) -0.012(2)
C15 0.0315(16) 0.0325(16) 0.0301(18) 0.0188(14) 0.0088(12) 0.0079(12)
C16 0.0350(17) 0.062(2) 0.065(2) 0.0428(19) 0.0171(15) 0.0104(15)
C17 0.062(2) 0.053(2) 0.032(2) 0.0223(17) 0.0182(15) 0.0294(16)
C18 0.0247(14) 0.0252(15) 0.0260(17) 0.0149(13) 0.0016(12) -0.0007(11)
C19 0.0258(15) 0.0389(17) 0.043(2) 0.0280(15) 0.0085(13) 0.0058(12)
C20 0.0296(16) 0.056(2) 0.061(2) 0.0391(19) 0.0115(15) 0.0045(14)
C21 0.0430(19) 0.0403(19) 0.059(2) 0.0317(18) 0.0035(16) -0.0103(15)
C22 0.0456(18) 0.0271(16) 0.040(2) 0.0146(15) 0.0010(15) -0.0025(13)
C23 0.0310(15) 0.0232(15) 0.0201(16) 0.0082(13) -0.0008(12) 0.0014(11)
C24 0.0385(16) 0.0228(15) 0.0296(18) 0.0120(14) 0.0067(13) 0.0067(12)
C25 0.063(2) 0.0347(18) 0.043(2) 0.0118(17) 0.0161(16) 0.0147(15)
C26 0.0456(18) 0.0449(19) 0.051(2) 0.0262(17) 0.0088(15) 0.0159(14)
C27 0.0385(18) 0.057(2) 0.075(3) 0.050(2) 0.0356(17) 0.0246(15)
C28 0.049(2) 0.108(3) 0.099(3) 0.046(3) 0.031(2) 0.045(2)
C29 0.058(2) 0.046(2) 0.097(4) 0.014(2) 0.023(2) 0.0143(17)
C30 0.0313(15) 0.0199(14) 0.0261(17) 0.0081(13) -0.0046(12) 0.0032(11)
C31 0.0292(16) 0.0273(16) 0.0333(19) 0.0075(15) -0.0104(13) 0.0023(12)
C32 0.0393(17) 0.0392(19) 0.034(2) 0.0096(16) -0.0071(14) 0.0020(13)
C33 0.054(2) 0.036(2) 0.043(2) -0.0016(18) -0.0151(16) 0.0114(16)
C34 0.061(2) 0.0259(18) 0.056(3) 0.0038(19) -0.0223(19) 0.0029(16)
C35 0.051(2) 0.0316(19) 0.065(3) 0.0180(19) -0.0119(19) -0.0113(15)
C36 0.0386(17) 0.0386(19) 0.044(2) 0.0115(17) -0.0057(15) 0.0000(14)

loop_
_atom_type_symbol
_atom_type_description
_atom_type_scat_dispersion_real
_atom_type_scat_dispersion_imag
_atom_type_scat_source
C C 0.0033 0.0016 'International Tables Vol C Tables 4.2.6.8 and 6.1.1.4'
H H 0.0000 0.0000 'International Tables Vol C Tables 4.2.6.8 and 6.1.1.4'
N N 0.0061 0.0033 'International Tables Vol C Tables 4.2.6.8 and 6.1.1.4'
Si Si 0.0817 0.0704 'International Tables Vol C Tables 4.2.6.8 and 6.1.1.4'
Br Br -0.2901 2.4595 'International Tables Vol C Tables 4.2.6.8 and 6.1.1.4'

loop_
_geom_angle_atom_site_label_1
_geom_angle_atom_site_label_2
_geom_angle_atom_site_label_3
_geom_angle
N2 Si1 N1 105.72(10)
N2 Si1 C30 115.83(11)
N1 Si1 C30 109.85(10)
N2 Si1 Br1 107.41(7)
N1 Si1 Br1 108.99(7)
C30 Si1 Br1 108.83(9)
C2 N1 C6 116.58(18)
C2 N1 Si1 118.17(15)
C6 N1 Si1 125.10(15)
C4 N2 C18 118.22(19)
C4 N2 Si1 117.08(15)
C18 N2 Si1 124.69(16)
C1 C2 C3 120.8(2)
C1 C2 N1 121.1(2)
C3 C2 N1 118.0(2)
C4 C3 C2 130.4(2)
C3 C4 N2 119.6(2)
C3 C4 C5 121.8(2)
N2 C4 C5 118.6(2)
C7 C6 C11 121.1(2)
C7 C6 N1 120.4(2)
C11 C6 N1 118.5(2)
C6 C7 C8 118.0(2)
C6 C7 C15 124.4(2)
C8 C7 C15 117.6(2)
C9 C8 C7 121.6(3)
C8 C9 C10 119.4(2)
C9 C10 C11 121.9(2)
C10 C11 C6 118.0(2)
C10 C11 C12 119.1(2)
C6 C11 C12 122.9(2)
C11 C12 C14 111.6(2)
C11 C12 C13 113.7(2)
C14 C12 C13 109.5(2)
C7 C15 C16 112.0(2)
C7 C15 C17 109.6(2)
C16 C15 C17 111.4(2)
C23 C18 C19 121.1(2)
C23 C18 N2 120.6(2)
C19 C18 N2 118.2(2)
C20 C19 C18 118.1(2)
C20 C19 C27 119.0(3)
C18 C19 C27 122.8(2)
C21 C20 C19 120.9(3)
C22 C21 C20 120.4(3)
C21 C22 C23 121.1(3)
C22 C23 C18 118.2(2)
C22 C23 C24 118.1(2)
C18 C23 C24 123.7(2)
C23 C24 C25 111.6(2)
C23 C24 C26 111.6(2)
C25 C24 C26 109.4(2)
C29 C27 C28 109.1(3)
C29 C27 C19 112.2(2)
C28 C27 C19 112.8(3)
C31 C30 Si1 120.83(16)
C32 C31 C36 118.9(3)
C32 C31 C30 120.7(3)
C36 C31 C30 120.3(3)
C31 C32 C33 120.6(3)
C34 C33 C32 120.3(3)
C35 C34 C33 120.0(3)
C34 C35 C36 120.6(3)
C35 C36 C31 119.7(3)

loop_
_geom_bond_atom_site_label_1
_geom_bond_atom_site_label_2
_geom_bond_distance
Br1 Si1 2.2492(8)
Si1 N2 1.722(2)
Si1 N1 1.7222(19)
Si1 C30 1.855(2)
N1 C2 1.422(3)
N1 C6 1.464(3)
C1 C2 1.389(3)
N2 C4 1.428(3)
N2 C18 1.454(3)
C2 C3 1.418(3)
C3 C4 1.377(3)
C4 C5 1.442(3)
C6 C7 1.396(3)
C6 C11 1.410(3)
C7 C8 1.403(3)
C7 C15 1.521(3)
C8 C9 1.373(3)
C9 C10 1.375(4)
C10 C11 1.389(3)
C11 C12 1.509(4)
C12 C14 1.513(4)
C12 C13 1.522(4)
C15 C16 1.525(4)
C15 C17 1.526(4)
C18 C23 1.400(3)
C18 C19 1.404(3)
C19 C20 1.395(4)
C19 C27 1.524(4)
C20 C21 1.378(4)
C21 C22 1.366(4)
C22 C23 1.398(3)
C23 C24 1.514(4)
C24 C25 1.526(4)
C24 C26 1.539(3)
C27 C29 1.517(5)
C27 C28 1.517(4)
C30 C31 1.501(3)
C31 C32 1.381(4)
C31 C36 1.398(4)
C32 C33 1.388(4)
C33 C34 1.373(4)
C34 C35 1.366(5)
C35 C36 1.393(4)
